data_4077810
loop_
_publ_author_name
'Mahon, Mary F.'
'Whittlesey, Michael K.'
'Wood, Paul T.'

_publ_section_title
;
 Synthesis and Structures of Organometallic Aqua Complexes of
 Ruthenium(II)
;
_journal_issue 20
_journal_name_full Organometallics
_journal_page_first 4068
_journal_paper_doi 10.1021/om990411s
_journal_volume 18
_journal_year 1999
_chemical_formula_sum 'C29 H33.6 F6 O11.8 P2 Ru S2'
_chemical_formula_weight 912.09
_chemical_name_systematic
; 

 ? 

;
_space_group_IT_number 14
_symmetry_cell_setting monoclinic
_symmetry_space_group_name_Hall '-P 2ybc'
_symmetry_space_group_name_H-M 'P 1 21/c 1'
_atom_sites_solution_hydrogens geom
_atom_sites_solution_primary direct
_atom_sites_solution_secondary difmap
_audit_creation_method SHELXL
_cell_angle_alpha 90.00
_cell_angle_beta 102.540(10)
_cell_angle_gamma 90.00
_cell_formula_units_Z 4
_cell_length_a 11.719(1)
_cell_length_b 23.365(3)
_cell_length_c 13.851(2)
_cell_measurement_temperature 198(2)
_cell_volume 3702.1(8)
_computing_structure_refinement 'SHELXL-93 (Sheldrick, 1993)'
_computing_structure_solution 'SHELXS-86 (Sheldrick, 1990)'
_diffrn_ambient_temperature 198(2)
_diffrn_radiation_monochromator graphite
_diffrn_radiation_source 'fine-focus sealed tube'
_diffrn_radiation_type MoK\a
_diffrn_radiation_wavelength 0.71069
_diffrn_reflns_av_R_equivalents 0.0106
_diffrn_reflns_av_sigmaI/netI 0.0208
_diffrn_reflns_limit_h_max 13
_diffrn_reflns_limit_h_min 0
_diffrn_reflns_limit_k_max 27
_diffrn_reflns_limit_k_min 0
_diffrn_reflns_limit_l_max 16
_diffrn_reflns_limit_l_min -16
_diffrn_reflns_number 7045
_diffrn_reflns_theta_max 25.00
_diffrn_reflns_theta_min 2.24
_exptl_absorpt_coefficient_mu 0.710
_exptl_crystal_density_diffrn 1.636
_exptl_crystal_F_000 1848
_exptl_crystal_size_max 0.15
_exptl_crystal_size_mid 0.15
_exptl_crystal_size_min 0.15
_refine_diff_density_max 0.701
_refine_diff_density_min -0.538
_refine_diff_density_rms 0.065
_refine_ls_extinction_coef 0.00039(11)
_refine_ls_extinction_expression Fc^*^=kFc[1+0.001xFc^2^\l^3^/sin(2\q)]^-1/4^
_refine_ls_extinction_method SHELXL
_refine_ls_goodness_of_fit_all 0.981
_refine_ls_goodness_of_fit_obs 1.018
_refine_ls_matrix_type full
_refine_ls_number_parameters 494
_refine_ls_number_reflns 6488
_refine_ls_number_restraints 6
_refine_ls_restrained_S_all 1.088
_refine_ls_restrained_S_obs 1.019
_refine_ls_R_factor_all 0.0369
_refine_ls_R_factor_obs 0.0302
_refine_ls_shift/esd_max 0.000
_refine_ls_shift/esd_mean 0.000
_refine_ls_structure_factor_coef Fsqd
_refine_ls_weighting_details 'w=1/[\s^2^(Fo^2^)+(0.0358P)^2^+6.4816P] where P=(Fo^2^+2Fc^2^)/3'
_refine_ls_weighting_scheme calc
_refine_ls_wR_factor_all 0.0835
_refine_ls_wR_factor_obs 0.0731
_reflns_number_observed 5737
_reflns_number_total 6495
_reflns_observed_criterion >2sigma(I)
_cod_data_source_file om990411s.cif
_cod_data_source_block compound4
_cod_depositor_comments
;
The following automatic conversions were performed:

'_symmetry_cell_setting' value 'Monoclinic' changed to 'monoclinic'
according to /home/saulius/struct/CIF-dictionaries/cif_core.dic
dictionary named 'cif_core.dic' version 2.4.2 from 2011-04-26.

Automatic conversion script
Id: cif_fix_values 1715 2011-07-08 13:25:40Z adriana 

The following automatic conversions were performed:

'_refine_ls_weighting_scheme' value 'calc
w=1/[\s^2^(Fo^2^)+(0.0358P)^2^+6.4816P] where P=(Fo^2^+2Fc^2^)/3' was
changed to 'calc'. New tag '_refine_ls_weighting_details' was
created. The value of the new tag was set to
'w=1/[\s^2^(Fo^2^)+(0.0358P)^2^+6.4816P] where P=(Fo^2^+2Fc^2^)/3'.

Automatic conversion script
Id: cif_fix_values 3143 2015-03-26 13:38:13Z robertas 
;
_cod_original_sg_symbol_H-M P21/c
_cod_original_formula_sum 'C29 H33.60 F6 O11.80 P2 Ru S2'
_cod_database_code 4077810

loop_
_symmetry_equiv_pos_as_xyz
'x, y, z'
'-x, y+1/2, -z+1/2'
'-x, -y, -z'
'x, -y-1/2, z-1/2'

loop_
_atom_site_aniso_label
_atom_site_aniso_U_11
_atom_site_aniso_U_22
_atom_site_aniso_U_33
_atom_site_aniso_U_23
_atom_site_aniso_U_13
_atom_site_aniso_U_12
Ru1 0.02110(12) 0.01283(11) 0.01694(11) 0.00126(8) 0.00472(8) 0.00154(8)
P1 0.0191(3) 0.0166(3) 0.0220(3) 0.0020(3) 0.0047(3) 0.0015(3)
P2 0.0192(3) 0.0150(3) 0.0179(3) 0.0013(2) 0.0051(3) 0.0019(3)
S1 0.0283(4) 0.0344(4) 0.0333(4) -0.0068(3) 0.0094(3) -0.0040(3)
S2 0.0329(4) 0.0278(4) 0.0247(3) 0.0019(3) 0.0118(3) 0.0067(3)
O1 0.0356(12) 0.0296(11) 0.0273(10) -0.0116(9) 0.0069(9) 0.0016(9)
O2 0.0416(13) 0.0222(11) 0.0262(11) 0.0038(9) 0.0015(9) 0.0098(9)
O3 0.0366(12) 0.0184(10) 0.0292(11) 0.0023(8) 0.0147(9) -0.0021(9)
O4 0.0326(11) 0.0182(10) 0.0231(10) -0.0001(8) 0.0065(9) 0.0046(9)
O5 0.045(2) 0.128(3) 0.0355(14) 0.001(2) 0.0147(12) -0.012(2)
O6 0.0459(15) 0.0250(12) 0.083(2) -0.0188(12) 0.0073(13) 0.0049(10)
O7 0.0330(11) 0.0197(10) 0.0354(11) 0.0011(8) 0.0036(9) -0.0025(8)
O8 0.0485(14) 0.0521(14) 0.0301(12) 0.0074(10) 0.0194(10) -0.0002(11)
O9 0.0424(13) 0.0325(12) 0.0459(13) 0.0031(10) 0.0107(11) 0.0155(10)
O10 0.062(2) 0.0394(13) 0.0315(12) -0.0052(10) 0.0122(11) 0.0091(12)
O11 0.055(2) 0.092(3) 0.051(2) -0.032(2) 0.014(2) 0.008(2)
O12 0.048(2) 0.279(6) 0.050(2) -0.043(3) 0.018(2) -0.027(3)
C1 0.0219(14) 0.0220(13) 0.0223(13) 0.0041(11) 0.0039(11) -0.0009(11)
C2 0.0215(14) 0.0207(13) 0.0253(14) 0.0057(11) 0.0068(11) 0.0007(11)
C3 0.0229(14) 0.0176(13) 0.0268(14) 0.0058(11) 0.0065(11) 0.0004(11)
C4 0.032(2) 0.033(2) 0.044(2) 0.0021(14) 0.0076(15) -0.0058(14)
C5 0.034(2) 0.041(2) 0.054(2) 0.010(2) 0.012(2) 0.0055(15)
C6 0.0235(14) 0.0177(13) 0.0333(15) 0.0046(11) 0.0103(12) 0.0009(11)
C7 0.031(2) 0.030(2) 0.031(2) 0.0005(12) 0.0119(13) 0.0029(13)
C8 0.045(2) 0.034(2) 0.042(2) -0.0026(14) 0.020(2) 0.0049(15)
C9 0.040(2) 0.032(2) 0.067(2) -0.003(2) 0.027(2) 0.0102(15)
C10 0.025(2) 0.043(2) 0.072(3) -0.004(2) 0.007(2) 0.0098(15)
C11 0.028(2) 0.029(2) 0.046(2) -0.0033(14) 0.0037(14) 0.0058(13)
C12 0.0189(13) 0.0229(14) 0.0292(14) -0.0014(11) 0.0079(11) 0.0002(11)
C13 0.037(2) 0.026(2) 0.037(2) 0.0026(13) -0.0032(14) -0.0038(13)
C14 0.038(2) 0.040(2) 0.033(2) 0.0002(14) -0.0038(14) -0.0033(15)
C15 0.033(2) 0.039(2) 0.038(2) -0.0134(14) 0.0078(14) -0.0066(14)
C16 0.042(2) 0.026(2) 0.041(2) -0.0062(13) 0.0136(15) -0.0073(14)
C17 0.033(2) 0.0236(14) 0.031(2) -0.0013(12) 0.0103(13) -0.0006(12)
C18 0.0234(14) 0.0216(13) 0.0206(13) -0.0020(11) 0.0051(11) 0.0046(11)
C19 0.035(2) 0.033(2) 0.0255(15) -0.0029(12) 0.0077(13) -0.0054(13)
C20 0.044(2) 0.041(2) 0.039(2) -0.0122(15) 0.008(2) -0.013(2)
C21 0.052(2) 0.052(2) 0.028(2) -0.014(2) -0.001(2) 0.000(2)
C22 0.055(2) 0.047(2) 0.0195(15) 0.0001(13) 0.0078(14) 0.007(2)
C23 0.039(2) 0.029(2) 0.0225(14) 0.0051(12) 0.0080(12) 0.0042(13)
C24 0.0196(13) 0.0176(13) 0.0230(13) -0.0036(10) 0.0048(11) -0.0009(10)
C25 0.0240(15) 0.029(2) 0.032(2) 0.0008(12) 0.0040(12) 0.0058(12)
C26 0.025(2) 0.033(2) 0.051(2) 0.0037(14) 0.0045(14) 0.0078(13)
C27 0.023(2) 0.036(2) 0.059(2) -0.008(2) 0.0161(15) 0.0026(13)
C28 0.032(2) 0.034(2) 0.039(2) -0.0044(14) 0.0189(14) -0.0024(13)
C29 0.0262(15) 0.0236(14) 0.032(2) -0.0015(12) 0.0104(12) 0.0001(12)
F1 0.0391(11) 0.078(2) 0.0588(13) 0.0206(12) 0.0232(10) 0.0087(11)
F2 0.0375(12) 0.072(2) 0.082(2) -0.0209(13) -0.0013(11) -0.0177(11)
F3 0.0407(12) 0.0408(12) 0.089(2) 0.0237(11) 0.0034(11) 0.0079(9)
F4 0.0451(12) 0.0606(14) 0.0710(15) 0.0252(12) 0.0105(11) 0.0219(11)
F5 0.057(2) 0.068(2) 0.101(2) -0.022(2) -0.0119(14) -0.0120(13)
F6 0.0451(13) 0.092(2) 0.100(2) 0.049(2) 0.0360(13) 0.0067(13)

loop_
_atom_site_label
_atom_site_type_symbol
_atom_site_fract_x
_atom_site_fract_y
_atom_site_fract_z
_atom_site_U_iso_or_equiv
_atom_site_thermal_displace_type
_atom_site_occupancy
_atom_site_calc_flag
_atom_site_refinement_flags
Ru1 Ru -0.01912(2) 0.124159(8) 0.838744(15) 0.01687(7) Uani 1 d .
P1 P 0.12478(6) 0.17465(3) 0.78837(5) 0.01917(15) Uani 1 d .
P2 P -0.14481(6) 0.18178(3) 0.73487(5) 0.01721(14) Uani 1 d .
S1 S -0.17457(7) -0.08174(3) 0.79722(6) 0.0316(2) Uani 1 d .
S2 S 0.19397(7) -0.08027(3) 0.85057(5) 0.0277(2) Uani 1 d .
O1 O -0.0223(2) 0.21507(9) 0.98869(15) 0.0308(5) Uani 1 d .
O2 O 0.1067(2) 0.06792(9) 0.9323(2) 0.0309(5) Uani 1 d D
H2A H 0.1138(35) 0.0626(17) 0.9939(19) 0.055(12) Uiso 1 d D
H2B H 0.1268(35) 0.0349(13) 0.9118(29) 0.061(12) Uiso 1 d D
O3 O -0.1543(2) 0.07193(8) 0.8795(2) 0.0269(4) Uani 1 d D
H3A H -0.1572(29) 0.0781(14) 0.9386(18) 0.033(9) Uiso 1 d D
H3B H -0.1467(40) 0.0350(12) 0.8742(33) 0.075(14) Uiso 1 d D
O4 O -0.0224(2) 0.05562(8) 0.73383(15) 0.0245(4) Uani 1 d D
H4A H -0.0464(40) 0.0525(20) 0.6701(20) 0.083(16) Uiso 1 d D
H4B H 0.0252(32) 0.0296(15) 0.7507(31) 0.066(14) Uiso 1 d D
O5 O -0.1605(2) -0.0684(2) 0.7005(2) 0.0686(9) Uani 1 d .
O6 O -0.1566(2) -0.14026(10) 0.8275(2) 0.0523(7) Uani 1 d .
O7 O -0.1203(2) -0.04174(8) 0.87350(15) 0.0300(5) Uani 1 d .
O8 O 0.1649(2) -0.10394(10) 0.9378(2) 0.0419(6) Uani 1 d .
O9 O 0.1490(2) -0.02339(9) 0.8248(2) 0.0401(5) Uani 1 d .
O10 O 0.1809(2) -0.11921(10) 0.7692(2) 0.0438(6) Uani 1 d .
O11 O -0.0584(3) 0.0408(2) 0.5391(2) 0.0655(10) Uani 0.80 d P
O12 O 0.0000(3) -0.1075(3) 0.5903(2) 0.125(2) Uani 1 d .
C1 C -0.0196(2) 0.17931(11) 0.9327(2) 0.0222(6) Uani 1 d .
C2 C 0.0557(2) 0.22107(11) 0.6856(2) 0.0222(6) Uani 1 d .
H2C H 0.1073(2) 0.25395(11) 0.6806(2) 0.027 Uiso 1 calc R
H2D H 0.0426(2) 0.19946(11) 0.6227(2) 0.027 Uiso 1 calc R
C3 C -0.0611(2) 0.24253(11) 0.7038(2) 0.0222(6) Uani 1 d .
H3C H -0.1057(2) 0.26185(11) 0.6437(2) 0.027 Uiso 1 calc R
H3D H -0.0471(2) 0.27054(11) 0.7587(2) 0.027 Uiso 1 calc R
C4 C -0.3299(3) -0.07006(14) 0.7899(2) 0.0365(7) Uani 1 d .
C5 C 0.3502(3) -0.06832(15) 0.8885(3) 0.0425(8) Uani 1 d .
C6 C 0.2306(2) 0.13192(11) 0.7415(2) 0.0242(6) Uani 1 d .
C7 C 0.1954(3) 0.10294(13) 0.6518(2) 0.0297(6) Uani 1 d .
H7 H 0.1173(3) 0.10661(13) 0.6151(2) 0.036 Uiso 1 calc R
C8 C 0.2736(3) 0.06892(14) 0.6162(3) 0.0388(8) Uani 1 d .
H8 H 0.2488(3) 0.04891(14) 0.5555(3) 0.047 Uiso 1 calc R
C9 C 0.3872(3) 0.06400(14) 0.6683(3) 0.0440(8) Uani 1 d .
H9 H 0.4409(3) 0.04082(14) 0.6434(3) 0.053 Uiso 1 calc R
C10 C 0.4230(3) 0.0925(2) 0.7561(3) 0.0474(9) Uani 1 d .
H10 H 0.5017(3) 0.0890(2) 0.7918(3) 0.057 Uiso 1 calc R
C11 C 0.3457(3) 0.12649(13) 0.7934(3) 0.0351(7) Uani 1 d .
H11 H 0.3713(3) 0.14602(13) 0.8544(3) 0.042 Uiso 1 calc R
C12 C 0.2087(2) 0.21967(11) 0.8846(2) 0.0232(6) Uani 1 d .
C13 C 0.2500(3) 0.19553(13) 0.9780(2) 0.0348(7) Uani 1 d .
H13 H 0.2358(3) 0.15626(13) 0.9886(2) 0.042 Uiso 1 calc R
C14 C 0.3116(3) 0.22834(14) 1.0551(2) 0.0386(8) Uani 1 d .
H14 H 0.3397(3) 0.21147(14) 1.1182(2) 0.046 Uiso 1 calc R
C15 C 0.3323(3) 0.28569(14) 1.0406(2) 0.0365(7) Uani 1 d .
H15 H 0.3754(3) 0.30820(14) 1.0931(2) 0.044 Uiso 1 calc R
C16 C 0.2897(3) 0.30973(13) 0.9493(2) 0.0360(7) Uani 1 d .
H16 H 0.3023(3) 0.34927(13) 0.9395(2) 0.043 Uiso 1 calc R
C17 C 0.2288(3) 0.27737(12) 0.8713(2) 0.0285(6) Uani 1 d .
H17 H 0.2007(3) 0.29466(12) 0.8086(2) 0.034 Uiso 1 calc R
C18 C -0.2150(2) 0.14659(11) 0.6207(2) 0.0218(6) Uani 1 d .
C19 C -0.2817(3) 0.09831(13) 0.6278(2) 0.0308(7) Uani 1 d .
H19 H -0.2880(3) 0.08451(13) 0.6909(2) 0.037 Uiso 1 calc R
C20 C -0.3390(3) 0.07036(15) 0.5435(2) 0.0416(8) Uani 1 d .
H20 H -0.3846(3) 0.03736(15) 0.5489(2) 0.050 Uiso 1 calc R
C21 C -0.3305(3) 0.0900(2) 0.4512(2) 0.0454(9) Uani 1 d .
H21 H -0.3702(3) 0.0707(2) 0.3932(2) 0.054 Uiso 1 calc R
C22 C -0.2644(3) 0.13758(15) 0.4438(2) 0.0404(8) Uani 1 d .
H22 H -0.2588(3) 0.15116(15) 0.3803(2) 0.048 Uiso 1 calc R
C23 C -0.2055(3) 0.16612(13) 0.5277(2) 0.0300(6) Uani 1 d .
H23 H -0.1590(3) 0.19872(13) 0.5218(2) 0.036 Uiso 1 calc R
C24 C -0.2676(2) 0.21316(11) 0.7766(2) 0.0200(5) Uani 1 d .
C25 C -0.3320(2) 0.25605(12) 0.7190(2) 0.0285(6) Uani 1 d .
H25 H -0.3104(2) 0.26864(12) 0.6602(2) 0.034 Uiso 1 calc R
C26 C -0.4273(3) 0.28017(14) 0.7476(3) 0.0368(7) Uani 1 d .
H26 H -0.4702(3) 0.30984(14) 0.7090(3) 0.044 Uiso 1 calc R
C27 C -0.4603(3) 0.26130(14) 0.8320(3) 0.0384(8) Uani 1 d .
H27 H -0.5263(3) 0.27774(14) 0.8508(3) 0.046 Uiso 1 calc R
C28 C -0.3979(3) 0.21877(13) 0.8889(2) 0.0334(7) Uani 1 d .
H28 H -0.4212(3) 0.20578(13) 0.9467(2) 0.040 Uiso 1 calc R
C29 C -0.3006(3) 0.19477(12) 0.8621(2) 0.0268(6) Uani 1 d .
H29 H -0.2568(3) 0.16587(12) 0.9021(2) 0.032 Uiso 1 calc R
F1 F -0.3558(2) -0.07969(10) 0.8769(2) 0.0565(6) Uani 1 d .
F2 F -0.3943(2) -0.10502(11) 0.7254(2) 0.0661(7) Uani 1 d .
F3 F -0.3610(2) -0.01719(9) 0.7633(2) 0.0584(6) Uani 1 d .
F4 F 0.4059(2) -0.11649(10) 0.9219(2) 0.0593(6) Uani 1 d .
F5 F 0.3731(2) -0.03061(11) 0.9600(2) 0.0795(8) Uani 1 d .
F6 F 0.3931(2) -0.05021(12) 0.8132(2) 0.0760(8) Uani 1 d .

loop_
_atom_type_symbol
_atom_type_description
_atom_type_scat_dispersion_real
_atom_type_scat_dispersion_imag
_atom_type_scat_source
C C 0.0033 0.0016 'International Tables Vol C Tables 4.2.6.8 and 6.1.1.4'
H H 0.0000 0.0000 'International Tables Vol C Tables 4.2.6.8 and 6.1.1.4'
O O 0.0106 0.0060 'International Tables Vol C Tables 4.2.6.8 and 6.1.1.4'
F F 0.0171 0.0103 'International Tables Vol C Tables 4.2.6.8 and 6.1.1.4'
P P 0.1023 0.0942 'International Tables Vol C Tables 4.2.6.8 and 6.1.1.4'
S S 0.1246 0.1234 'International Tables Vol C Tables 4.2.6.8 and 6.1.1.4'
Ru Ru -1.2594 0.8363 'International Tables Vol C Tables 4.2.6.8 and 6.1.1.4'

loop_
_geom_angle_atom_site_label_1
_geom_angle_atom_site_label_2
_geom_angle_atom_site_label_3
_geom_angle
_geom_angle_site_symmetry_1
_geom_angle_site_symmetry_3
_geom_angle_publ_flag
C1 Ru1 O4 176.53(10) . . y
C1 Ru1 O3 95.47(10) . . y
O4 Ru1 O3 81.40(8) . . y
C1 Ru1 O2 96.19(10) . . y
O4 Ru1 O2 82.17(8) . . y
O3 Ru1 O2 86.80(8) . . y
C1 Ru1 P2 86.05(8) . . y
O4 Ru1 P2 95.70(6) . . y
O3 Ru1 P2 95.09(6) . . y
O2 Ru1 P2 176.92(6) . . y
C1 Ru1 P1 88.31(8) . . y
O4 Ru1 P1 94.81(6) . . y
O3 Ru1 P1 176.21(6) . . y
O2 Ru1 P1 92.51(6) . . y
P2 Ru1 P1 85.44(3) . . y
C12 P1 C6 106.16(13) . . ?
C12 P1 C2 107.79(13) . . ?
C6 P1 C2 105.55(13) . . ?
C12 P1 Ru1 113.17(9) . . ?
C6 P1 Ru1 115.54(9) . . ?
C2 P1 Ru1 108.14(9) . . ?
C18 P2 C24 102.72(12) . . ?
C18 P2 C3 108.13(13) . . ?
C24 P2 C3 105.31(12) . . ?
C18 P2 Ru1 113.18(9) . . ?
C24 P2 Ru1 119.22(9) . . ?
C3 P2 Ru1 107.61(9) . . ?
O5 S1 O6 116.5(2) . . y
O5 S1 O7 115.1(2) . . y
O6 S1 O7 112.87(14) . . y
O5 S1 C4 103.5(2) . . y
O6 S1 C4 103.97(15) . . y
O7 S1 C4 102.64(14) . . y
O10 S2 O8 114.43(15) . . y
O10 S2 O9 114.75(14) . . y
O8 S2 O9 114.96(14) . . y
O10 S2 C5 104.8(2) . . y
O8 S2 C5 103.0(2) . . y
O9 S2 C5 102.77(15) . . y
Ru1 O2 O9 109.19(10) . . ?
Ru1 O2 O7 127.46(10) . 3_557 ?
O9 O2 O7 112.77(9) . 3_557 ?
Ru1 O2 H2A 126.4(27) . . ?
O9 O2 H2A 116.6(27) . . ?
O7 O2 H2A 5.0(27) 3_557 . ?
Ru1 O2 H2B 122.4(27) . . ?
O9 O2 H2B 13.9(27) . . ?
O7 O2 H2B 99.2(27) 3_557 . ?
H2A O2 H2B 102.9(36) . . ?
Ru1 O3 O8 106.03(10) . 3_557 ?
Ru1 O3 O7 115.21(9) . . ?
O8 O3 O7 110.12(10) 3_557 . ?
Ru1 O3 H3A 110.1(23) . . ?
O8 O3 H3A 6.4(22) 3_557 . ?
O7 O3 H3A 103.8(23) . . ?
Ru1 O3 H3B 116.1(30) . . ?
O8 O3 H3B 112.6(29) 3_557 . ?
O7 O3 H3B 3.6(29) . . ?
H3A O3 H3B 106.2(36) . . ?
Ru1 O4 O11 139.06(12) . . ?
Ru1 O4 O9 106.18(9) . . ?
O11 O4 O9 107.98(11) . . ?
Ru1 O4 H4A 134.5(32) . . ?
O11 O4 H4A 9.8(32) . . ?
O9 O4 H4A 116.2(32) . . ?
Ru1 O4 H4B 116.4(31) . . ?
O11 O4 H4B 98.0(30) . . ?
O9 O4 H4B 10.3(30) . . ?
H4A O4 H4B 106.0(41) . . ?
S1 O5 O12 131.9(2) . . ?
S1 O7 H3B 126.2(14) . . ?
S1 O7 O3 127.92(12) . . ?
H3B O7 O3 1.7(14) . . ?
S2 O9 H4B 151.2(12) . . ?
S2 O9 O2 133.50(14) . . ?
H4B O9 O2 66.3(12) . . ?
S2 O9 O4 154.10(15) . . ?
H4B O9 O4 4.2(12) . . ?
O2 O9 O4 62.08(7) . . ?
S2 O9 H2A 119.8(6) . . ?
H4B O9 H2A 78.0(14) . . ?
O2 O9 H2A 13.8(6) . . ?
O4 O9 H2A 73.8(6) . . ?
S2 O10 O12 123.1(2) . . ?
H4A O11 O12 129.1(15) . 3_556 ?
H4A O11 O4 4.7(15) . . ?
O12 O11 O4 128.2(2) 3_556 . ?
H4A O11 O11 124.9(15) . 3_556 ?
O12 O11 O11 85.0(2) 3_556 3_556 ?
O4 O11 O11 121.0(2) . 3_556 ?
O5 O12 O10 91.01(11) . . ?
O1 C1 Ru1 177.4(2) . . y
C3 C2 P1 109.1(2) . . ?
C3 C2 H2C 109.87(14) . . ?
P1 C2 H2C 109.87(9) . . ?
C3 C2 H2D 109.87(15) . . ?
P1 C2 H2D 109.87(9) . . ?
H2C C2 H2D 108.3 . . ?
C2 C3 P2 109.2(2) . . ?
C2 C3 H3C 109.83(14) . . ?
P2 C3 H3C 109.83(9) . . ?
C2 C3 H3D 109.83(15) . . ?
P2 C3 H3D 109.83(9) . . ?
H3C C3 H3D 108.3 . . ?
F3 C4 F2 108.0(3) . . ?
F3 C4 F1 108.0(3) . . ?
F2 C4 F1 107.5(3) . . ?
F3 C4 S1 111.6(2) . . ?
F2 C4 S1 111.3(2) . . ?
F1 C4 S1 110.3(2) . . ?
F5 C5 F6 109.3(3) . . ?
F5 C5 F4 107.5(3) . . ?
F6 C5 F4 107.7(3) . . ?
F5 C5 S2 110.6(2) . . ?
F6 C5 S2 110.7(3) . . ?
F4 C5 S2 111.0(2) . . ?
C11 C6 C7 118.9(3) . . ?
C11 C6 P1 121.7(2) . . ?
C7 C6 P1 119.4(2) . . ?
C8 C7 C6 120.4(3) . . ?
C8 C7 H7 119.8(2) . . ?
C6 C7 H7 119.8(2) . . ?
C9 C8 C7 120.1(3) . . ?
C9 C8 H8 120.0(2) . . ?
C7 C8 H8 120.0(2) . . ?
C10 C9 C8 120.1(3) . . ?
C10 C9 H9 120.0(2) . . ?
C8 C9 H9 120.0(2) . . ?
C9 C10 C11 120.7(3) . . ?
C9 C10 H10 119.7(2) . . ?
C11 C10 H10 119.7(2) . . ?
C10 C11 C6 119.9(3) . . ?
C10 C11 H11 120.0(2) . . ?
C6 C11 H11 120.0(2) . . ?
C17 C12 C13 118.7(3) . . ?
C17 C12 P1 123.2(2) . . ?
C13 C12 P1 118.1(2) . . ?
C14 C13 C12 120.6(3) . . ?
C14 C13 H13 119.7(2) . . ?
C12 C13 H13 119.7(2) . . ?
C13 C14 C15 120.1(3) . . ?
C13 C14 H14 119.9(2) . . ?
C15 C14 H14 119.9(2) . . ?
C16 C15 C14 119.3(3) . . ?
C16 C15 H15 120.3(2) . . ?
C14 C15 H15 120.3(2) . . ?
C15 C16 C17 121.2(3) . . ?
C15 C16 H16 119.4(2) . . ?
C17 C16 H16 119.4(2) . . ?
C16 C17 C12 120.1(3) . . ?
C16 C17 H17 119.9(2) . . ?
C12 C17 H17 119.9(2) . . ?
C19 C18 C23 119.4(3) . . ?
C19 C18 P2 117.5(2) . . ?
C23 C18 P2 123.1(2) . . ?
C20 C19 C18 120.2(3) . . ?
C20 C19 H19 119.9(2) . . ?
C18 C19 H19 119.9(2) . . ?
C19 C20 C21 120.4(3) . . ?
C19 C20 H20 119.8(2) . . ?
C21 C20 H20 119.8(2) . . ?
C22 C21 C20 119.6(3) . . ?
C22 C21 H21 120.2(2) . . ?
C20 C21 H21 120.2(2) . . ?
C21 C22 C23 120.9(3) . . ?
C21 C22 H22 119.5(2) . . ?
C23 C22 H22 119.5(2) . . ?
C22 C23 C18 119.5(3) . . ?
C22 C23 H23 120.3(2) . . ?
C18 C23 H23 120.3(2) . . ?
C29 C24 C25 119.5(3) . . ?
C29 C24 P2 122.1(2) . . ?
C25 C24 P2 118.3(2) . . ?
C26 C25 C24 119.9(3) . . ?
C26 C25 H25 120.0(2) . . ?
C24 C25 H25 120.0(2) . . ?
C27 C26 C25 120.2(3) . . ?
C27 C26 H26 119.9(2) . . ?
C25 C26 H26 119.9(2) . . ?
C28 C27 C26 120.3(3) . . ?
C28 C27 H27 119.9(2) . . ?
C26 C27 H27 119.9(2) . . ?
C27 C28 C29 120.1(3) . . ?
C27 C28 H28 119.9(2) . . ?
C29 C28 H28 119.9(2) . . ?
C28 C29 C24 119.9(3) . . ?
C28 C29 H29 120.1(2) . . ?
C24 C29 H29 120.1(2) . . ?

loop_
_geom_bond_atom_site_label_1
_geom_bond_atom_site_label_2
_geom_bond_distance
_geom_bond_site_symmetry_2
_geom_bond_publ_flag
Ru1 C1 1.833(3) . y
Ru1 O4 2.157(2) . y
Ru1 O3 2.170(2) . y
Ru1 O2 2.180(2) . y
Ru1 P2 2.2654(7) . y
Ru1 P1 2.2876(7) . y
P1 C12 1.811(3) . ?
P1 C6 1.819(3) . ?
P1 C2 1.833(3) . ?
P2 C18 1.813(3) . ?
P2 C24 1.817(3) . ?
P2 C3 1.830(3) . ?
S1 O5 1.420(3) . y
S1 O6 1.432(3) . y
S1 O7 1.450(2) . y
S1 C4 1.822(3) . y
S2 O10 1.431(2) . y
S2 O8 1.435(2) . y
S2 O9 1.446(2) . y
S2 C5 1.813(4) . y
O1 C1 1.145(3) . y
O2 O9 2.709(3) . ?
O2 O7 2.729(3) 3_557 ?
O2 H2A 0.85(2) . ?
O2 H2B 0.87(3) . ?
O3 O8 2.667(3) 3_557 ?
O3 O7 2.690(3) . ?
O3 H3A 0.84(2) . ?
O3 H3B 0.87(3) . ?
O4 O11 2.660(4) . ?
O4 O9 2.816(3) . ?
O4 H4A 0.87(3) . ?
O4 H4B 0.82(3) . ?
O5 O12 2.819(4) . ?
O10 O12 2.903(4) . ?
O11 O12 2.578(6) 3_556 ?
O11 O11 2.707(7) 3_556 ?
C2 C3 1.528(4) . ?
C2 H2C 0.99 . ?
C2 H2D 0.99 . ?
C3 H3C 0.99 . ?
C3 H3D 0.99 . ?
C4 F3 1.317(4) . y
C4 F2 1.320(4) . y
C4 F1 1.325(4) . y
C5 F5 1.309(4) . y
C5 F6 1.322(4) . y
C5 F4 1.333(4) . y
C6 C11 1.390(4) . ?
C6 C7 1.395(4) . ?
C7 C8 1.383(4) . ?
C7 H7 0.95 . ?
C8 C9 1.374(5) . ?
C8 H8 0.95 . ?
C9 C10 1.370(5) . ?
C9 H9 0.95 . ?
C10 C11 1.386(5) . ?
C10 H10 0.95 . ?
C11 H11 0.95 . ?
C12 C17 1.388(4) . ?
C12 C13 1.398(4) . ?
C13 C14 1.384(4) . ?
C13 H13 0.95 . ?
C14 C15 1.384(5) . ?
C14 H14 0.95 . ?
C15 C16 1.375(5) . ?
C15 H15 0.95 . ?
C16 C17 1.383(4) . ?
C16 H16 0.95 . ?
C17 H17 0.95 . ?
C18 C19 1.389(4) . ?
C18 C23 1.394(4) . ?
C19 C20 1.378(4) . ?
C19 H19 0.95 . ?
C20 C21 1.383(5) . ?
C20 H20 0.95 . ?
C21 C22 1.371(5) . ?
C21 H21 0.95 . ?
C22 C23 1.386(4) . ?
C22 H22 0.95 . ?
C23 H23 0.95 . ?
C24 C29 1.391(4) . ?
C24 C25 1.396(4) . ?
C25 C26 1.383(4) . ?
C25 H25 0.95 . ?
C26 C27 1.381(5) . ?
C26 H26 0.95 . ?
C27 C28 1.376(5) . ?
C27 H27 0.95 . ?
C28 C29 1.391(4) . ?
C28 H28 0.95 . ?
C29 H29 0.95 . ?
